data_2215324
loop_
_publ_author_name
'Jing, Zuo-Liang'
'Yu, Ming'
'Chen, Xin'

_publ_contact_author_address
;
'College of Sciences
Tianjin University of Science and Technology
Tianjin 300457
P. R. China'
;
_publ_contact_author_email jzl74@tust.edu.cn
_publ_contact_author_fax 086(022)60600808
_publ_contact_author_name ' Jing Zuo-Liang'
_publ_contact_author_phone 086(022)60601178
_publ_section_title
;
 (<i>E</i>)-<i>N</i>'-[(5-Methyl-2-thienyl)methylene]furan-2-carbohydrazide
 monohydrate
;
_journal_coeditor_code AT2385
_journal_date_accepted 2007-09-03
_journal_date_recd_electronic 2007-08-21
_journal_issue 10
_journal_name_full 'Acta Crystallographica Section E'
_journal_page_first o3992
_journal_page_last o3992
_journal_paper_category QO
_journal_paper_doi 10.1107/S1600536807043115
_journal_volume 63
_journal_year 2007
_chemical_formula_iupac 'C11 H10 N2 O2 S, H2 O'
_chemical_formula_moiety 'C11 H10 N2 O2 S, H2 O'
_chemical_formula_sum 'C11 H12 N2 O3 S'
_chemical_formula_weight 252.29
_chemical_name_systematic
;
(E)-N'-[(5-Methyl-2-thienyl)methylene]furan-2-carbohydrazide monohydrate
;
_space_group_IT_number 33
_symmetry_cell_setting orthorhombic
_symmetry_space_group_name_Hall 'P 2c -2n'
_symmetry_space_group_name_H-M 'P n a 21'
_atom_sites_solution_hydrogens geom
_atom_sites_solution_primary direct
_atom_sites_solution_secondary difmap
_audit_creation_method SHELXL-97
_cell_angle_alpha 90.00
_cell_angle_beta 90.00
_cell_angle_gamma 90.00
_cell_formula_units_Z 4
_cell_length_a 19.789(8)
_cell_length_b 4.809(2)
_cell_length_c 12.106(6)
_cell_measurement_reflns_used 3302
_cell_measurement_temperature 113(2)
_cell_measurement_theta_max 25.0
_cell_measurement_theta_min 2.7
_cell_volume 1152.1(9)
_computing_cell_refinement 'CrystalClear (Rigaku/MSC, 2005)'
_computing_data_collection 'CrystalClear (Rigaku/MSC, 2005)'
_computing_data_reduction 'CrystalClear (Rigaku/MSC, 2005)'
_computing_molecular_graphics 'CrystalStructure (Rigaku/MSC, 2005)'
_computing_publication_material 'CrystalStructure (Rigaku/MSC, 2005)'
_computing_structure_refinement 'SHELXL97 (Sheldrick, 1997)'
_computing_structure_solution 'SHELXS97 (Sheldrick, 1997)'
_diffrn_ambient_temperature 113(2)
_diffrn_detector_area_resol_mean 14.63
_diffrn_measured_fraction_theta_full 0.999
_diffrn_measured_fraction_theta_max 0.999
_diffrn_measurement_device_type 'Rigaku Saturn'
_diffrn_measurement_method \w
_diffrn_radiation_monochromator confocal
_diffrn_radiation_source 'rotating anode'
_diffrn_radiation_type MoK\a
_diffrn_radiation_wavelength 0.71070
_diffrn_reflns_av_R_equivalents 0.0471
_diffrn_reflns_av_sigmaI/netI 0.0429
_diffrn_reflns_limit_h_max 25
_diffrn_reflns_limit_h_min -25
_diffrn_reflns_limit_k_max 6
_diffrn_reflns_limit_k_min -6
_diffrn_reflns_limit_l_max 15
_diffrn_reflns_limit_l_min -15
_diffrn_reflns_number 13209
_diffrn_reflns_theta_full 27.76
_diffrn_reflns_theta_max 27.76
_diffrn_reflns_theta_min 2.06
_exptl_absorpt_coefficient_mu 0.279
_exptl_absorpt_correction_T_max 0.9780
_exptl_absorpt_correction_T_min 0.9620
_exptl_absorpt_correction_type multi-scan
_exptl_absorpt_process_details '(Jacobson, 1998)'
_exptl_crystal_colour colourless
_exptl_crystal_density_diffrn 1.455
_exptl_crystal_density_method 'not measured'
_exptl_crystal_description prism
_exptl_crystal_F_000 528
_exptl_crystal_size_max 0.14
_exptl_crystal_size_mid 0.10
_exptl_crystal_size_min 0.08
_refine_diff_density_max 0.287
_refine_diff_density_min -0.305
_refine_ls_abs_structure_details 'Flack (1983), 1289 Freidel pairs'
_refine_ls_abs_structure_Flack 0.10(8)
_refine_ls_extinction_method none
_refine_ls_goodness_of_fit_ref 1.058
_refine_ls_hydrogen_treatment mixed
_refine_ls_matrix_type full
_refine_ls_number_parameters 164
_refine_ls_number_reflns 2710
_refine_ls_number_restraints 1
_refine_ls_restrained_S_all 1.057
_refine_ls_R_factor_all 0.0457
_refine_ls_R_factor_gt 0.0437
_refine_ls_shift/su_max 0.000
_refine_ls_shift/su_mean 0.000
_refine_ls_structure_factor_coef Fsqd
_refine_ls_weighting_details 'calc w=1/[\s^2^(Fo^2^)+(0.0422P)^2^+0.2449P] where P=(Fo^2^+2Fc^2^)/3'
_refine_ls_weighting_scheme calc
_refine_ls_wR_factor_gt 0.0904
_refine_ls_wR_factor_ref 0.0915
_reflns_number_gt 2591
_reflns_number_total 2710
_reflns_threshold_expression I>2\s(I)
_cod_data_source_file at2385.cif
_cod_data_source_block I
_cod_database_code 2215324
_cod_database_fobs_code 2215324

loop_
_symmetry_equiv_pos_as_xyz
'x, y, z'
'-x, -y, z+1/2'
'-x+1/2, y+1/2, z+1/2'
'x+1/2, -y+1/2, z'

loop_
_atom_site_type_symbol
_atom_site_label
_atom_site_fract_x
_atom_site_fract_y
_atom_site_fract_z
_atom_site_U_iso_or_equiv
_atom_site_adp_type
_atom_site_calc_flag
_atom_site_refinement_flags
_atom_site_occupancy
S S1 0.32329(3) 0.81744(11) 0.57447(5) 0.02311(15) Uani d . 1
O O1 0.53841(8) 0.1879(3) 0.59068(13) 0.0212(4) Uani d . 1
O O2 0.54514(7) -0.0756(3) 0.86546(13) 0.0199(3) Uani d . 1
O O3 0.44096(9) 0.3131(4) 0.97064(14) 0.0240(4) Uani d . 1
H H3A 0.4516(13) 0.436(6) 1.020(3) 0.036 Uiso d . 1
H H3B 0.4473(15) 0.186(6) 1.006(3) 0.036 Uiso d . 1
N N1 0.48345(10) 0.3262(3) 0.74758(16) 0.0180(4) Uani d . 1
H H1 0.4770(13) 0.299(5) 0.818(2) 0.022 Uiso d . 1
N N2 0.43996(9) 0.5000(4) 0.68901(16) 0.0191(4) Uani d . 1
C C1 0.52804(11) 0.1685(4) 0.69145(18) 0.0182(5) Uani d . 1
C C2 0.56544(10) -0.0345(4) 0.75791(19) 0.0184(4) Uani d . 1
C C3 0.61816(11) -0.2052(4) 0.7334(2) 0.0206(5) Uani d . 1
H H3 0.6412 -0.2185 0.6648 0.025 Uiso calc R 1
C C4 0.63178(12) -0.3592(5) 0.8308(2) 0.0215(5) Uani d . 1
H H4 0.6661 -0.4953 0.8401 0.026 Uiso calc R 1
C C5 0.58673(12) -0.2760(5) 0.9079(2) 0.0216(5) Uani d . 1
H H5 0.5843 -0.3466 0.9810 0.026 Uiso calc R 1
C C6 0.40692(11) 0.6696(4) 0.75078(19) 0.0187(5) Uani d . 1
H H6 0.4172 0.6780 0.8274 0.022 Uiso calc R 1
C C7 0.35484(12) 0.8472(4) 0.70708(18) 0.0199(5) Uani d . 1
C C8 0.32160(11) 1.0548(5) 0.7638(2) 0.0213(5) Uani d . 1
H H8 0.3317 1.1048 0.8379 0.026 Uiso calc R 1
C C9 0.27098(12) 1.1854(5) 0.7001(2) 0.0229(5) Uani d . 1
H H9 0.2434 1.3318 0.7275 0.027 Uiso calc R 1
C C10 0.26523(11) 1.0817(5) 0.5956(2) 0.0230(5) Uani d . 1
C C11 0.21736(13) 1.1647(5) 0.5057(2) 0.0303(6) Uani d . 1
H H11A 0.1905 1.3246 0.5301 0.045 Uiso calc R 1
H H11B 0.1872 1.0087 0.4888 0.045 Uiso calc R 1
H H11C 0.2430 1.2151 0.4394 0.045 Uiso calc R 1

loop_
_atom_site_aniso_label
_atom_site_aniso_U_11
_atom_site_aniso_U_22
_atom_site_aniso_U_33
_atom_site_aniso_U_12
_atom_site_aniso_U_13
_atom_site_aniso_U_23
S1 0.0265(3) 0.0216(3) 0.0213(3) 0.0020(2) -0.0030(2) 0.0004(3)
O1 0.0278(8) 0.0208(8) 0.0151(8) 0.0021(6) 0.0012(7) 0.0005(6)
O2 0.0214(7) 0.0212(8) 0.0169(7) 0.0032(6) 0.0004(6) 0.0022(7)
O3 0.0340(10) 0.0203(9) 0.0176(9) 0.0050(7) -0.0002(7) -0.0011(7)
N1 0.0191(10) 0.0198(9) 0.0151(9) 0.0019(7) -0.0015(7) 0.0015(8)
N2 0.0181(9) 0.0172(8) 0.0218(9) 0.0017(7) -0.0032(7) 0.0035(8)
C1 0.0202(11) 0.0169(10) 0.0176(11) -0.0012(8) -0.0001(9) -0.0029(8)
C2 0.0208(11) 0.0208(10) 0.0136(9) -0.0022(8) -0.0003(8) 0.0014(9)
C3 0.0192(11) 0.0237(12) 0.0190(11) -0.0021(8) 0.0027(9) -0.0040(9)
C4 0.0183(11) 0.0218(11) 0.0244(12) 0.0024(9) -0.0014(9) 0.0010(9)
C5 0.0248(11) 0.0197(11) 0.0201(11) 0.0040(9) -0.0072(9) 0.0018(9)
C6 0.0187(11) 0.0185(11) 0.0188(11) -0.0019(8) -0.0002(9) 0.0023(9)
C7 0.0205(12) 0.0184(10) 0.0208(12) -0.0021(8) 0.0012(9) 0.0029(9)
C8 0.0228(11) 0.0217(11) 0.0195(10) -0.0004(9) 0.0028(9) 0.0010(10)
C9 0.0206(11) 0.0191(11) 0.0289(13) 0.0035(8) 0.0060(9) 0.0041(10)
C10 0.0179(10) 0.0213(11) 0.0297(13) -0.0005(8) 0.0002(10) 0.0065(10)
C11 0.0247(13) 0.0321(14) 0.0340(14) 0.0020(10) -0.0051(11) 0.0099(12)

loop_
_atom_type_symbol
_atom_type_description
_atom_type_scat_dispersion_real
_atom_type_scat_dispersion_imag
_atom_type_scat_source
C C 0.0033 0.0016 'International Tables Vol C Tables 4.2.6.8 and 6.1.1.4'
H H 0.0000 0.0000 'International Tables Vol C Tables 4.2.6.8 and 6.1.1.4'
N N 0.0061 0.0033 'International Tables Vol C Tables 4.2.6.8 and 6.1.1.4'
O O 0.0106 0.0060 'International Tables Vol C Tables 4.2.6.8 and 6.1.1.4'
S S 0.1246 0.1234 'International Tables Vol C Tables 4.2.6.8 and 6.1.1.4'

loop_
_geom_angle_atom_site_label_1
_geom_angle_atom_site_label_2
_geom_angle_atom_site_label_3
_geom_angle
C7 S1 C10 92.39(11)
C5 O2 C2 106.28(17)
H3A O3 H3B 97(3)
C1 N1 N2 119.04(19)
C1 N1 H1 120.3(17)
N2 N1 H1 119.9(17)
C6 N2 N1 113.50(19)
O1 C1 N1 124.2(2)
O1 C1 C2 120.4(2)
N1 C1 C2 115.4(2)
C3 C2 O2 110.09(19)
C3 C2 C1 132.0(2)
O2 C2 C1 117.86(19)
C2 C3 C4 106.2(2)
C2 C3 H3 126.9
C4 C3 H3 126.9
C5 C4 C3 107.1(2)
C5 C4 H4 126.5
C3 C4 H4 126.5
C4 C5 O2 110.3(2)
C4 C5 H5 124.9
O2 C5 H5 124.9
N2 C6 C7 121.8(2)
N2 C6 H6 119.1
C7 C6 H6 119.1
C8 C7 C6 126.0(2)
C8 C7 S1 110.50(18)
C6 C7 S1 123.43(17)
C7 C8 C9 112.9(2)
C7 C8 H8 123.6
C9 C8 H8 123.6
C10 C9 C8 113.8(2)
C10 C9 H9 123.1
C8 C9 H9 123.1
C9 C10 C11 129.0(2)
C9 C10 S1 110.45(17)
C11 C10 S1 120.53(19)
C10 C11 H11A 109.5
C10 C11 H11B 109.5
H11A C11 H11B 109.5
C10 C11 H11C 109.5
H11A C11 H11C 109.5
H11B C11 H11C 109.5

loop_
_geom_bond_atom_site_label_1
_geom_bond_atom_site_label_2
_geom_bond_distance
S1 C7 1.728(2)
S1 C10 1.732(2)
O1 C1 1.241(3)
O2 C5 1.367(3)
O2 C2 1.377(3)
O3 H3A 0.87(3)
O3 H3B 0.76(3)
N1 C1 1.348(3)
N1 N2 1.393(2)
N1 H1 0.88(3)
N2 C6 1.285(3)
C1 C2 1.466(3)
C2 C3 1.360(3)
C3 C4 1.418(3)
C3 H3 0.9500
C4 C5 1.351(3)
C4 H4 0.9500
C5 H5 0.9500
C6 C7 1.439(3)
C6 H6 0.9500
C7 C8 1.379(3)
C8 C9 1.411(3)
C8 H8 0.9500
C9 C10 1.365(3)
C9 H9 0.9500
C10 C11 1.497(3)
C11 H11A 0.9800
C11 H11B 0.9800
C11 H11C 0.9800

loop_
_geom_hbond_atom_site_label_D
_geom_hbond_atom_site_label_H
_geom_hbond_atom_site_label_A
_geom_hbond_site_symmetry_A
_geom_hbond_distance_DH
_geom_hbond_distance_HA
_geom_hbond_distance_DA
_geom_hbond_angle_DHA
_geom_hbond_publ_flag
N1 H1 O3 . 0.88(3) 1.98(3) 2.829(3) 163(2) yes
O3 H3B O1 2_655 0.76(3) 2.09(3) 2.843(2) 174(3) yes
O3 H3A O1 2_665 0.87(3) 2.01(3) 2.835(3) 158(3) yes

loop_
_geom_torsion_atom_site_label_1
_geom_torsion_atom_site_label_2
_geom_torsion_atom_site_label_3
_geom_torsion_atom_site_label_4
_geom_torsion
C1 N1 N2 C6 -170.2(2)
N2 N1 C1 O1 8.1(3)
N2 N1 C1 C2 -172.18(17)
C5 O2 C2 C3 0.2(2)
C5 O2 C2 C1 178.82(19)
O1 C1 C2 C3 7.5(4)
N1 C1 C2 C3 -172.2(2)
O1 C1 C2 O2 -170.7(2)
N1 C1 C2 O2 9.6(3)
O2 C2 C3 C4 -0.4(2)
C1 C2 C3 C4 -178.8(2)
C2 C3 C4 C5 0.5(3)
C3 C4 C5 O2 -0.3(3)
C2 O2 C5 C4 0.1(2)
N1 N2 C6 C7 -173.95(18)
N2 C6 C7 C8 -172.9(2)
N2 C6 C7 S1 9.5(3)
C10 S1 C7 C8 -0.37(17)
C10 S1 C7 C6 177.55(19)
C6 C7 C8 C9 -177.4(2)
S1 C7 C8 C9 0.4(2)
C7 C8 C9 C10 -0.3(3)
C8 C9 C10 C11 179.3(2)
C8 C9 C10 S1 0.0(3)
C7 S1 C10 C9 0.21(18)
C7 S1 C10 C11 -179.17(19)

loop_
_cod_related_entry_id
_cod_related_entry_database
_cod_related_entry_code
1 ChemSpider 21184305
